data_4030541
loop_
_publ_author_name
'Das, Soumendra Nath'
'Chowdhury, Arpan'
'Tripathi, Neha'
'Jana, Prithwish K.'
'Mandal, Sukhendu B.'

_publ_section_title
;
 Exploitation of in Situ Generated Sugar-Based Olefin Keto-Nitrones:
 Synthesis of Carbocycles, Heterocycles, and Nucleoside Derivatives.
;
_journal_issue 2
_journal_name_full 'The Journal of organic chemistry'
_journal_page_first 1136
_journal_paper_doi 10.1021/jo502672x
_journal_volume 80
_journal_year 2014
_chemical_absolute_configuration rm
_chemical_formula_moiety 'C25 H29 N O5'
_chemical_formula_sum 'C25 H29 N O5'
_chemical_formula_weight 423.49
_chemical_name_common Cyclopentaisooxazole
_chemical_name_systematic
;
(3aR,5R,5aS,6aR,9aR,9bR)-1-benzyl-5-(benzyloxy)-8,8-dimethyloctahydro-
[1,3]dioxolo[4'',5'':4',5']furo[3',2':1,5]cyclopenta[1,2-c]isoxazole
;
_space_group_crystal_system monoclinic
_space_group_IT_number 4
_space_group_name_Hall 'P 2yb'
_space_group_name_H-M_alt 'P 1 21 1'
_symmetry_space_group_name_Hall 'P 2yb'
_symmetry_space_group_name_H-M 'P 1 21 1'
_atom_sites_solution_hydrogens geom
_atom_sites_solution_primary direct
_audit_creation_date 2014-06-12
_audit_creation_method
;
Olex2 1.2
(compiled 2014.03.20 svn.r2914 for OlexSys, GUI svn.r4816)
;
_cell_angle_alpha 90
_cell_angle_beta 96.916(12)
_cell_angle_gamma 90
_cell_formula_units_Z 2
_cell_length_a 9.660(2)
_cell_length_b 10.965(2)
_cell_length_c 10.599(2)
_cell_measurement_reflns_used 6447
_cell_measurement_temperature 296(2)
_cell_measurement_theta_max 0.00
_cell_measurement_theta_min 0.00
_cell_volume 1114.5(4)
_computing_cell_refinement 'Bruker SMART'
_computing_data_collection 'Bruker SMART'
_computing_data_reduction 'Bruker SAINT'
_computing_molecular_graphics 'Olex2 (Dolomanov et al., 2009)'
_computing_publication_material 'Olex2 (Dolomanov et al., 2009)'
_computing_structure_refinement 'ShelXL (Sheldrick, 2008)'
_computing_structure_solution 'ShelXS (Sheldrick, 2008)'
_diffrn_ambient_temperature 296.15
_diffrn_measured_fraction_theta_full 0.969
_diffrn_measured_fraction_theta_max 0.998
_diffrn_measurement_device_type 'CCD area detector'
_diffrn_measurement_method 'phi and omega scans'
_diffrn_radiation_monochromator graphite
_diffrn_radiation_type MoK\a
_diffrn_radiation_wavelength 0.71073
_diffrn_reflns_av_R_equivalents 0.0233
_diffrn_reflns_av_unetI/netI 0.0211
_diffrn_reflns_Laue_measured_fraction_full 0.969
_diffrn_reflns_Laue_measured_fraction_max 0.998
_diffrn_reflns_limit_h_max 11
_diffrn_reflns_limit_h_min -11
_diffrn_reflns_limit_k_max 13
_diffrn_reflns_limit_k_min -10
_diffrn_reflns_limit_l_max 12
_diffrn_reflns_limit_l_min -12
_diffrn_reflns_number 12860
_diffrn_reflns_point_group_measured_fraction_full 0.865
_diffrn_reflns_point_group_measured_fraction_max 0.891
_diffrn_reflns_theta_full 25.242
_diffrn_reflns_theta_max 24.992
_diffrn_reflns_theta_min 2.124
_exptl_absorpt_coefficient_mu 0.088
_exptl_absorpt_correction_T_max 0.7456
_exptl_absorpt_correction_T_min 0.6723
_exptl_absorpt_correction_type multi-scan
_exptl_absorpt_process_details
;
SADABS-2012/1 (Bruker,2012) was used for absorption correction.
wR2(int) was 0.1584 before and 0.0713 after correction.
The Ratio of minimum to maximum transmission is 0.9017.
The \l/2 correction factor is 0.0015.
;
_exptl_crystal_density_diffrn 1.262
_exptl_crystal_F_000 452
_exptl_crystal_size_max 0.22
_exptl_crystal_size_mid 0.20
_exptl_crystal_size_min 0.18
_refine_diff_density_max 0.192
_refine_diff_density_min -0.141
_refine_diff_density_rms 0.031
_refine_ls_abs_structure_details
;
 Flack x determined using 1082 quotients [(I+)-(I-)]/[(I+)+(I-)]
 (Parsons, Flack and Wagner, Acta Cryst. B69 (2013) 249-259).
;
_refine_ls_abs_structure_Flack -0.5(3)
_refine_ls_extinction_method none
_refine_ls_goodness_of_fit_ref 0.976
_refine_ls_hydrogen_treatment constr
_refine_ls_matrix_type full
_refine_ls_number_parameters 301
_refine_ls_number_reflns 3497
_refine_ls_number_restraints 25
_refine_ls_restrained_S_all 0.986
_refine_ls_R_factor_all 0.0493
_refine_ls_R_factor_gt 0.0404
_refine_ls_shift/su_max 0.000
_refine_ls_shift/su_mean 0.000
_refine_ls_structure_factor_coef Fsqd
_refine_ls_weighting_details 'w=1/[\s^2^(Fo^2^)+(0.0804P)^2^+0.0871P] where P=(Fo^2^+2Fc^2^)/3'
_refine_ls_weighting_scheme calc
_refine_ls_wR_factor_gt 0.1112
_refine_ls_wR_factor_ref 0.1208
_reflns_Friedel_coverage 0.688
_reflns_Friedel_fraction_full 0.747
_reflns_Friedel_fraction_max 0.770
_reflns_number_gt 2934
_reflns_number_total 3497
_reflns_threshold_expression 'I > 2\s(I)'
_cod_data_source_file jo502672x_si_004.cif
_cod_data_source_block sd_c6_n
_cod_database_code 4030541
_shelxl_version_number 2014-3
_shelx_space_group_comment
;
The symmetry employed for this shelxl refinement is uniquely defined
by the following loop, which should always be used as a source of
symmetry information in preference to the above space-group names.
They are only intended as comments.
;
_olex2_refinement_description
;
1. Fixed Uiso
 At 1.2 times of:
  All C(H,H) groups, H22 of C22, H16 of C16, H18 of C18, H15 of C15, H21 of
  C21, H17 of C17, H19A of C19, H14 of C14, H24 of C24, H23 of C23, H25 of C25,
  H3 of C3, H4 of C4, H7 of C7, H8 of C8
 At 1.5 times of:
  All C(H,H,H) groups
 At 1 times of:
  H19B of C19
2. Restrained distances
 C20-C19 \\sim C20-C19B
 with sigma of 0.02
 C25-C20 \\sim C25-C24 \\sim C24-C23 \\sim C23-C22 \\sim C22-C21 \\sim C21-C20
 with sigma of 0.02
 O1-C1 \\sim O1B-C1
 with sigma of 0.02
 O1B-C19B \\sim O1-C19
 with sigma of 0.02
3. Rigid bond restraints
 C19, C19B
 with sigma for 1-2 distances of 0.01 and sigma for 1-3 distances of 0.01
4. Uiso/Uaniso restraints and constraints
C19: within 1.7A with sigma of 0.04 and sigma for terminal atoms of 0.08
C19: within 1.7A with sigma of 0.04 and sigma for terminal atoms of 0.08
C19 \\sim C19B: within 1.7A with sigma of 0.04 and sigma for terminal atoms of
0.08
5. Rigid body (RIGU) restrains
 O1
 with sigma for 1-2 distances of 0.004 and sigma for 1-3 distances of 0.004
6. Others
 Sof(H1B)=Sof(C19B)=Sof(H19C)=Sof(H19D)=Sof(O1B)=1-FVAR(1)
 Sof(H1A)=Sof(C19)=Sof(H19A)=Sof(H19B)=Sof(O1)=FVAR(1)
7.a Ternary CH refined with riding coordinates:
 C1(H1A), C1(H1B), C3(H3), C4(H4), C7(H7), C8(H8)
7.b Secondary CH2 refined with riding coordinates:
 C2(H2A,H2B), C6(H6A,H6B), C12(H12A,H12B), C19(H19A,H19B), C19B(H19C,H19D)
7.c Aromatic/amide H refined with riding coordinates:
 C14(H14), C15(H15), C16(H16), C17(H17), C18(H18), C21(H21), C22(H22),
 C23(H23), C24(H24), C25(H25)
7.d Idealised Me refined as rotating group:
 C10(H10A,H10B,H10C), C11(H11A,H11B,H11C)
;

loop_
_space_group_symop_operation_xyz
'x, y, z'
'-x, y+1/2, -z'

loop_
_atom_site_label
_atom_site_type_symbol
_atom_site_fract_x
_atom_site_fract_y
_atom_site_fract_z
_atom_site_U_iso_or_equiv
_atom_site_adp_type
_atom_site_occupancy
_atom_site_site_symmetry_order
_atom_site_calc_flag
_atom_site_refinement_flags_posn
_atom_site_refinement_flags_adp
_atom_site_refinement_flags_occupancy
_atom_site_disorder_assembly
_atom_site_disorder_group
C1 C 0.1738(4) 0.4739(4) 0.1437(3) 0.0832(11) Uani 1 1 d . . . . .
H1A H 0.1075 0.4560 0.2043 0.100 Uiso 0.490(16) 1 calc R . P A 1
H1B H 0.1032 0.4552 0.2000 0.100 Uiso 0.510(16) 1 calc R . P A 2
C2 C 0.2330(4) 0.5979(4) 0.1748(4) 0.0886(11) Uani 1 1 d . . . . .
H2A H 0.1604 0.6540 0.1931 0.106 Uiso 1 1 calc R . . . .
H2B H 0.2779 0.6299 0.1047 0.106 Uiso 1 1 calc R . . . .
C3 C 0.3393(4) 0.5792(3) 0.2922(3) 0.0731(9) Uani 1 1 d . . . . .
H3 H 0.4228 0.6290 0.2876 0.088 Uiso 1 1 calc R . . . .
C4 C 0.2954(3) 0.3887(4) 0.1724(3) 0.0679(8) Uani 1 1 d . . . . .
H4 H 0.2668 0.3036 0.1808 0.081 Uiso 1 1 calc R . . . .
C5 C 0.3758(3) 0.4403(3) 0.2960(3) 0.0592(7) Uani 1 1 d . . . . .
C6 C 0.2826(5) 0.5971(4) 0.4171(4) 0.0900(11) Uani 1 1 d . . . . .
H6A H 0.3562 0.6211 0.4829 0.108 Uiso 1 1 calc R . . . .
H6B H 0.2106 0.6593 0.4098 0.108 Uiso 1 1 calc R . . . .
C7 C 0.5264(3) 0.4167(3) 0.2793(3) 0.0631(7) Uani 1 1 d . . . . .
H7 H 0.5898 0.4768 0.3237 0.076 Uiso 1 1 calc R . . . .
C8 C 0.5278(3) 0.4197(4) 0.1356(3) 0.0720(9) Uani 1 1 d . . . . .
H8 H 0.5654 0.4975 0.1095 0.086 Uiso 1 1 calc R . . . .
C9 C 0.6438(4) 0.2465(4) 0.2159(3) 0.0737(9) Uani 1 1 d . . . . .
C10 C 0.5987(6) 0.1211(6) 0.1865(5) 0.1206(17) Uani 1 1 d . . . . .
H10A H 0.6206 0.0709 0.2604 0.181 Uiso 1 1 calc GR . . . .
H10B H 0.6461 0.0903 0.1185 0.181 Uiso 1 1 calc GR . . . .
H10C H 0.4999 0.1198 0.1612 0.181 Uiso 1 1 calc GR . . . .
C11 C 0.7985(4) 0.2568(5) 0.2597(4) 0.1030(14) Uani 1 1 d . . . . .
H11A H 0.8215 0.3402 0.2803 0.154 Uiso 1 1 calc GR . . . .
H11B H 0.8502 0.2299 0.1930 0.154 Uiso 1 1 calc GR . . . .
H11C H 0.8218 0.2068 0.3335 0.154 Uiso 1 1 calc GR . . . .
C12 C 0.2844(4) 0.2800(3) 0.4302(3) 0.0693(8) Uani 1 1 d . . . . .
H12A H 0.3462 0.2217 0.3969 0.083 Uiso 1 1 calc R . . . .
H12B H 0.1943 0.2751 0.3790 0.083 Uiso 1 1 calc R . . . .
C13 C 0.2681(3) 0.2474(3) 0.5672(3) 0.0623(7) Uani 1 1 d . . . . .
C14 C 0.1643(4) 0.1708(3) 0.5920(4) 0.0812(10) Uani 1 1 d . . . . .
H14 H 0.1020 0.1409 0.5255 0.097 Uiso 1 1 calc R . . . .
C15 C 0.1504(6) 0.1364(5) 0.7173(6) 0.1123(18) Uani 1 1 d . . . . .
H15 H 0.0811 0.0820 0.7341 0.135 Uiso 1 1 calc R . . . .
C16 C 0.2419(7) 0.1849(5) 0.8160(5) 0.1099(17) Uani 1 1 d . . . . .
H16 H 0.2326 0.1650 0.8999 0.132 Uiso 1 1 calc R . . . .
C17 C 0.3557(4) 0.2913(4) 0.6680(3) 0.0760(9) Uani 1 1 d . . . . .
H17 H 0.4265 0.3446 0.6523 0.091 Uiso 1 1 calc R . . . .
C18 C 0.3431(5) 0.2603(5) 0.7897(4) 0.0957(12) Uani 1 1 d . . . . .
H18 H 0.4055 0.2916 0.8554 0.115 Uiso 1 1 calc R . . . .
C19 C -0.0182(10) 0.4936(14) -0.0151(8) 0.095(4) Uani 0.490(16) 1 d . U P A 1
H19A H -0.0037 0.5809 -0.0202 0.114 Uiso 0.490(16) 1 calc R . P A 1
H19B H -0.0816 0.4772 0.0472 0.095 Uiso 0.490(16) 1 calc R . P A 1
C19B C 0.0160(17) 0.3987(12) -0.0130(9) 0.104(5) Uani 0.510(16) 1 d . U P A 2
H19C H -0.0438 0.3861 0.0530 0.124 Uiso 0.510(16) 1 calc R . P A 2
H19D H 0.0667 0.3240 -0.0248 0.124 Uiso 0.510(16) 1 calc R . P A 2
C20 C -0.0728(4) 0.4411(5) -0.1436(4) 0.0960(14) Uani 1 1 d . . . . .
C21 C -0.2136(5) 0.4450(6) -0.1655(6) 0.128(2) Uani 1 1 d . . . . .
H21 H -0.2660 0.4505 -0.0977 0.153 Uiso 1 1 calc R . . . .
C22 C -0.2805(4) 0.4408(6) -0.2900(7) 0.1259(19) Uani 1 1 d . . . . .
H22 H -0.3771 0.4464 -0.3058 0.151 Uiso 1 1 calc R . . . .
C23 C -0.2038(6) 0.4287(5) -0.3858(5) 0.1122(16) Uani 1 1 d . . . . .
H23 H -0.2483 0.4230 -0.4684 0.135 Uiso 1 1 calc R . . . .
C24 C -0.0664(5) 0.4247(4) -0.3661(4) 0.0962(13) Uani 1 1 d . . . . .
H24 H -0.0149 0.4171 -0.4344 0.115 Uiso 1 1 calc R . . . .
C25 C -0.0006(3) 0.4316(4) -0.2459(4) 0.0839(11) Uani 1 1 d . . . . .
H25 H 0.0964 0.4299 -0.2329 0.101 Uiso 1 1 calc R . . . .
N1 N 0.3400(2) 0.4006(2) 0.4214(2) 0.0591(6) Uani 1 1 d . . . . .
O1 O 0.1095(11) 0.4315(12) 0.0155(8) 0.084(3) Uani 0.490(16) 1 d . . P A 1
O1B O 0.1063(10) 0.4948(9) 0.0166(8) 0.076(3) Uani 0.510(16) 1 d . . P A 2
O2 O 0.3896(2) 0.4045(3) 0.07928(19) 0.0796(7) Uani 1 1 d . . . . .
O3 O 0.6129(3) 0.3246(3) 0.1079(2) 0.0996(10) Uani 1 1 d . . . . .
O4 O 0.5661(2) 0.2951(2) 0.31085(18) 0.0705(6) Uani 1 1 d . . . . .
O5 O 0.2266(3) 0.4821(2) 0.4455(2) 0.0819(7) Uani 1 1 d . . . . .

loop_
_atom_site_aniso_label
_atom_site_aniso_U_11
_atom_site_aniso_U_22
_atom_site_aniso_U_33
_atom_site_aniso_U_23
_atom_site_aniso_U_13
_atom_site_aniso_U_12
C1 0.0732(19) 0.120(3) 0.0551(18) 0.0021(18) 0.0009(15) 0.0090(19)
C2 0.105(3) 0.094(3) 0.067(2) 0.009(2) 0.0141(19) 0.017(2)
C3 0.093(2) 0.068(2) 0.0600(18) -0.0021(15) 0.0160(16) -0.0017(17)
C4 0.0733(18) 0.086(2) 0.0441(15) -0.0080(15) 0.0050(13) -0.0032(16)
C5 0.0673(16) 0.0697(19) 0.0411(14) -0.0041(12) 0.0089(12) -0.0037(14)
C6 0.134(3) 0.073(3) 0.066(2) -0.0045(18) 0.023(2) 0.012(2)
C7 0.0677(16) 0.077(2) 0.0447(14) -0.0010(15) 0.0083(12) -0.0058(15)
C8 0.0792(19) 0.091(3) 0.0476(16) 0.0056(16) 0.0134(14) 0.0001(18)
C9 0.079(2) 0.095(3) 0.0508(17) 0.0002(17) 0.0223(14) 0.0064(18)
C10 0.154(4) 0.120(4) 0.096(3) -0.029(3) 0.046(3) -0.026(3)
C11 0.076(2) 0.147(4) 0.090(3) 0.013(3) 0.0266(19) 0.015(2)
C12 0.0736(18) 0.077(2) 0.0593(18) -0.0075(15) 0.0145(14) -0.0068(16)
C13 0.0653(16) 0.0596(18) 0.0655(18) -0.0052(14) 0.0224(13) 0.0004(14)
C14 0.077(2) 0.072(2) 0.098(3) -0.0040(19) 0.0262(19) -0.0093(17)
C15 0.109(3) 0.087(3) 0.155(5) 0.033(3) 0.075(3) 0.002(2)
C16 0.146(4) 0.112(4) 0.082(3) 0.019(3) 0.053(3) 0.039(3)
C17 0.0767(19) 0.088(3) 0.0649(19) -0.0034(18) 0.0160(15) -0.0059(17)
C18 0.111(3) 0.107(3) 0.069(2) -0.002(2) 0.015(2) 0.014(3)
C19 0.081(7) 0.131(11) 0.072(5) -0.019(6) 0.005(4) 0.042(6)
C19B 0.137(10) 0.094(8) 0.075(5) 0.004(5) -0.009(6) -0.040(8)
C20 0.072(2) 0.153(4) 0.063(2) -0.012(2) 0.0087(16) -0.024(2)
C21 0.082(3) 0.171(6) 0.138(4) -0.042(4) 0.045(3) -0.030(3)
C22 0.060(2) 0.133(4) 0.176(6) -0.012(4) -0.020(3) -0.016(2)
C23 0.128(4) 0.093(3) 0.101(3) 0.001(3) -0.044(3) 0.006(3)
C24 0.126(3) 0.096(3) 0.065(2) 0.005(2) 0.008(2) 0.030(3)
C25 0.0614(16) 0.112(3) 0.078(2) 0.011(2) 0.0095(16) 0.0133(18)
N1 0.0697(13) 0.0638(15) 0.0454(12) -0.0071(11) 0.0138(10) -0.0025(12)
O1 0.084(5) 0.102(8) 0.061(3) -0.010(5) -0.013(3) 0.032(6)
O1B 0.075(5) 0.076(5) 0.074(3) 0.016(4) -0.003(3) -0.007(4)
O2 0.0784(13) 0.119(2) 0.0414(10) -0.0100(12) 0.0075(9) 0.0058(13)
O3 0.1067(18) 0.145(3) 0.0533(13) 0.0152(14) 0.0339(12) 0.0393(18)
O4 0.0742(12) 0.0925(17) 0.0476(11) 0.0085(11) 0.0187(9) 0.0122(11)
O5 0.1008(16) 0.0819(18) 0.0686(14) -0.0044(12) 0.0337(12) 0.0120(13)

loop_
_atom_type_symbol
_atom_type_description
_atom_type_scat_dispersion_real
_atom_type_scat_dispersion_imag
_atom_type_scat_source
C C 0.0033 0.0016 'International Tables Vol C Tables 4.2.6.8 and 6.1.1.4'
H H 0.0000 0.0000 'International Tables Vol C Tables 4.2.6.8 and 6.1.1.4'
N N 0.0061 0.0033 'International Tables Vol C Tables 4.2.6.8 and 6.1.1.4'
O O 0.0106 0.0060 'International Tables Vol C Tables 4.2.6.8 and 6.1.1.4'

loop_
_geom_angle_atom_site_label_1
_geom_angle_atom_site_label_2
_geom_angle_atom_site_label_3
_geom_angle
C2 C1 C4 104.6(3)
C2 C1 O1 126.0(6)
O1 C1 C4 102.6(4)
O1B C1 C2 100.3(5)
O1B C1 C4 122.8(5)
C1 C2 C3 105.0(3)
C2 C3 C5 106.2(3)
C6 C3 C2 114.7(3)
C6 C3 C5 102.1(3)
C1 C4 C5 104.1(3)
O2 C4 C1 109.4(3)
O2 C4 C5 104.1(2)
C4 C5 C3 104.3(3)
C7 C5 C3 112.4(3)
C7 C5 C4 103.3(2)
N1 C5 C3 103.5(2)
N1 C5 C4 120.4(3)
N1 C5 C7 112.8(2)
O5 C6 C3 105.0(3)
C5 C7 C8 103.8(2)
O4 C7 C5 111.8(3)
O4 C7 C8 102.7(3)
O2 C8 C7 107.4(2)
O3 C8 C7 105.9(3)
O3 C8 O2 112.3(3)
C10 C9 C11 113.1(4)
O3 C9 C10 111.3(4)
O3 C9 C11 107.7(3)
O4 C9 C10 109.4(3)
O4 C9 C11 109.8(3)
O4 C9 O3 105.3(3)
N1 C12 C13 111.2(3)
C14 C13 C12 119.6(3)
C14 C13 C17 117.9(3)
C17 C13 C12 122.5(3)
C13 C14 C15 120.5(4)
C16 C15 C14 119.0(4)
C18 C16 C15 119.6(4)
C18 C17 C13 122.5(4)
C16 C18 C17 120.5(5)
O1 C19 C20 102.9(7)
O1B C19B C20 103.4(7)
C21 C20 C19 112.2(5)
C21 C20 C19B 125.4(6)
C21 C20 C25 117.8(4)
C25 C20 C19 126.0(5)
C25 C20 C19B 113.1(7)
C20 C21 C22 120.2(4)
C23 C22 C21 119.0(4)
C24 C23 C22 121.6(4)
C23 C24 C25 119.7(4)
C24 C25 C20 121.7(3)
C12 N1 C5 117.4(2)
C12 N1 O5 105.0(2)
O5 N1 C5 103.8(2)
C19 O1 C1 108.2(7)
C19B O1B C1 107.1(7)
C8 O2 C4 111.8(2)
C8 O3 C9 110.7(2)
C7 O4 C9 109.6(2)
C6 O5 N1 101.2(3)

loop_
_geom_bond_atom_site_label_1
_geom_bond_atom_site_label_2
_geom_bond_distance
C1 C2 1.496(6)
C1 C4 1.503(5)
C1 O1 1.499(9)
C1 O1B 1.443(8)
C2 C3 1.528(5)
C3 C5 1.562(5)
C3 C6 1.506(5)
C4 C5 1.548(4)
C4 O2 1.431(4)
C5 C7 1.509(4)
C5 N1 1.479(4)
C6 O5 1.419(5)
C7 C8 1.526(4)
C7 O4 1.416(4)
C8 O2 1.405(4)
C8 O3 1.380(4)
C9 C10 1.465(7)
C9 C11 1.515(5)
C9 O3 1.431(4)
C9 O4 1.429(4)
C12 C13 1.521(5)
C12 N1 1.435(4)
C13 C14 1.358(5)
C13 C17 1.368(5)
C14 C15 1.402(7)
C15 C16 1.392(8)
C16 C18 1.335(8)
C17 C18 1.353(6)
C19 C20 1.514(9)
C19 O1 1.412(12)
C19B C20 1.606(12)
C19B O1B 1.379(13)
C20 C21 1.352(6)
C20 C25 1.362(5)
C21 C22 1.398(8)
C22 C23 1.334(7)
C23 C24 1.320(7)
C24 C25 1.357(5)
N1 O5 1.459(3)

loop_
_geom_torsion_atom_site_label_1
_geom_torsion_atom_site_label_2
_geom_torsion_atom_site_label_3
_geom_torsion_atom_site_label_4
_geom_torsion
O1B_b C1 C2 C3 -165.2(5)
C1 C2 C3 C5 19.7(4)
C1 C2 C3 C6 -92.2(4)
C1 C4 C5 C3 -26.8(3)
C1 C4 C5 C7 -144.4(3)
C1 C4 C5 N1 88.6(4)
C1 C4 O2 C8 130.5(3)
C2 C1 C4 C5 39.9(3)
C2 C1 C4 O2 -70.8(3)
C2 C1 O1 C19 -69.3(15)
C2 C1 O1B C19B -164.5(12)
C2 C3 C5 C4 4.4(3)
C2 C3 C5 C7 115.6(3)
C2 C3 C5 N1 -122.3(3)
C2 C3 C6 O5 86.6(4)
C3 C5 C7 C8 -83.1(3)
C3 C5 C7 O4 166.9(2)
C3 C5 N1 C12 145.1(3)
C3 C5 N1 O5 29.8(3)
C3 C6 O5 N1 47.2(3)
C4 C1 C2 C3 -37.2(4)
C4 C1 O1 C19 171.9(12)
C4 C1 O1B C19B 80.6(13)
C4 C5 C7 C8 28.7(3)
C4 C5 C7 O4 -81.3(3)
C4 C5 N1 C12 29.3(4)
C4 C5 N1 O5 -85.9(3)
C5 C3 C6 O5 -27.8(4)
C5 C4 O2 C8 19.7(4)
C5 C7 C8 O2 -17.9(4)
C5 C7 C8 O3 -138.1(3)
C5 C7 O4 C9 134.9(3)
C5 N1 O5 C6 -48.2(3)
C6 C3 C5 C4 124.9(3)
C6 C3 C5 C7 -123.9(3)
C6 C3 C5 N1 -1.8(3)
C7 C5 N1 C12 -93.2(3)
C7 C5 N1 O5 151.6(2)
C7 C8 O2 C4 -1.4(4)
C7 C8 O3 C9 11.5(4)
C8 C7 O4 C9 24.2(3)
C10 C9 O3 C8 121.6(4)
C10 C9 O4 C7 -137.7(4)
C11 C9 O3 C8 -113.9(3)
C11 C9 O4 C7 97.7(4)
C12 C13 C14 C15 177.9(4)
C12 C13 C17 C18 -178.5(4)
C12 N1 O5 C6 -172.0(3)
C13 C12 N1 C5 173.6(3)
C13 C12 N1 O5 -71.7(3)
C13 C14 C15 C16 2.0(7)
C13 C17 C18 C16 -0.6(7)
C14 C13 C17 C18 0.7(6)
C14 C15 C16 C18 -1.8(7)
C15 C16 C18 C17 1.2(7)
C17 C13 C14 C15 -1.4(5)
C19 C20 C21 C22 158.2(8)
C19 C20 C25 C24 -156.5(8)
C19B C20 C21 C22 -157.4(8)
C19B C20 C25 C24 158.6(6)
C20 C19 O1 C1 -178.9(7)
C20 C19B O1B C1 170.3(7)
C20 C21 C22 C23 2.3(9)
C21 C20 C25 C24 -0.9(8)
C21 C22 C23 C24 -2.3(9)
C22 C23 C24 C25 0.7(8)
C23 C24 C25 C20 0.9(7)
C25 C20 C21 C22 -0.7(8)
N1 C5 C7 C8 160.3(3)
N1 C5 C7 O4 50.3(3)
N1 C12 C13 C14 149.0(3)
N1 C12 C13 C17 -31.7(5)
O1 C1 C2 C3 -155.0(5)
O1 C1 C4 C5 172.8(6)
O1 C1 C4 O2 62.1(7)
O1 C1 O1B C19B 33.7(12)
O1 C19 C20 C19B 33.8(9)
O1 C19 C20 C21 152.8(11)
O1 C19 C20 C25 -50.4(16)
O1B C1 C4 C5 152.8(5)
O1B C1 C4 O2 42.0(6)
O1B C1 O1 C19 -47.0(12)
O1B C19B C20 C19 -43.4(8)
O1B C19B C20 C21 -126.8(11)
O1B C19B C20 C25 75.6(13)
O2 C4 C5 C3 87.8(3)
O2 C4 C5 C7 -29.9(3)
O2 C4 C5 N1 -156.9(3)
O2 C8 O3 C9 -105.5(3)
O3 C8 O2 C4 114.6(3)
O3 C9 O4 C7 -18.0(3)
O4 C7 C8 O2 98.6(3)
O4 C7 C8 O3 -21.6(3)
O4 C9 O3 C8 3.2(4)
